data_4508797
loop_
_publ_author_name
'Jin, Hua'
'Qi, Yanfei'
'Wang, Enbo'
'Li, Yangguang'
'Wang, Xinlong'
'Qin, Chao'
'Chang, Song'

_publ_section_title
;
 Molecular and Multidimensional Organic&#x2212;Inorganic Hybrids Based on
 Polyoxometalates and Copper Coordination Polymer with Mixed
 4,4&#x2018;-Bipyridine and 2,2&#x2018;-Bipyridine Ligands
;
_journal_issue 12
_journal_name_full 'Crystal Growth &amp; Design'
_journal_page_first 2693
_journal_paper_doi 10.1021/cg060303q
_journal_volume 6
_journal_year 2006
_chemical_formula_sum 'C50 H40 Cu3 K Mo8 N10 O26'
_chemical_formula_weight 2194.16
_chemical_name_systematic
; 
 ? 
;
_space_group_IT_number 2
_symmetry_cell_setting triclinic
_symmetry_space_group_name_Hall '-P 1'
_symmetry_space_group_name_H-M 'P -1'
_atom_sites_solution_hydrogens geom
_atom_sites_solution_primary direct
_atom_sites_solution_secondary difmap
_audit_creation_method SHELXL-97
_cell_angle_alpha 87.78(3)
_cell_angle_beta 70.07(3)
_cell_angle_gamma 69.00(3)
_cell_formula_units_Z 1
_cell_length_a 10.072(2)
_cell_length_b 13.420(3)
_cell_length_c 13.568(3)
_cell_measurement_reflns_used 11878
_cell_measurement_temperature 293(2)
_cell_measurement_theta_max 25.00
_cell_measurement_theta_min 3.15
_cell_volume 1602.3(8)
_computing_cell_refinement 'rapid auto'
_computing_data_collection 'rapid auto'
_computing_data_reduction 'rapid auto'
_computing_structure_refinement 'SHELXL-97 (Sheldrick, 1997)'
_computing_structure_solution 'SHELXS-97 (Sheldrick, 1990)'
_diffrn_ambient_temperature 293(2)
_diffrn_detector_area_resol_mean 0.01
_diffrn_measured_fraction_theta_full 0.975
_diffrn_measured_fraction_theta_max 0.975
_diffrn_measurement_device_type 'Rigaku R-AXIS RAPID IP'
_diffrn_measurement_method Oscillation
_diffrn_radiation_monochromator graphite
_diffrn_radiation_source 'fine-focus sealed tube'
_diffrn_radiation_type MoK\a
_diffrn_radiation_wavelength 0.71073
_diffrn_reflns_av_R_equivalents 0.0782
_diffrn_reflns_av_sigmaI/netI 0.1108
_diffrn_reflns_limit_h_max 11
_diffrn_reflns_limit_h_min -11
_diffrn_reflns_limit_k_max 15
_diffrn_reflns_limit_k_min -15
_diffrn_reflns_limit_l_max 15
_diffrn_reflns_limit_l_min -16
_diffrn_reflns_number 11878
_diffrn_reflns_theta_full 25.00
_diffrn_reflns_theta_max 25.00
_diffrn_reflns_theta_min 3.15
_diffrn_standards_decay_% none
_diffrn_standards_interval_count 0
_diffrn_standards_interval_time 0
_diffrn_standards_number 0
_exptl_absorpt_coefficient_mu 2.636
_exptl_absorpt_correction_T_max 0.517
_exptl_absorpt_correction_T_min 0.446
_exptl_absorpt_correction_type multi-scan
_exptl_absorpt_process_details '(blessing, 1995, 1997)'
_exptl_crystal_colour orange
_exptl_crystal_density_diffrn 2.274
_exptl_crystal_density_method 'not measured'
_exptl_crystal_description block
_exptl_crystal_F_000 1060
_exptl_crystal_size_max 0.31
_exptl_crystal_size_mid 0.27
_exptl_crystal_size_min 0.25
_refine_diff_density_max 1.528
_refine_diff_density_min -0.973
_refine_diff_density_rms 0.196
_refine_ls_extinction_method none
_refine_ls_goodness_of_fit_ref 1.053
_refine_ls_hydrogen_treatment mixed
_refine_ls_matrix_type full
_refine_ls_number_parameters 430
_refine_ls_number_reflns 5485
_refine_ls_number_restraints 216
_refine_ls_restrained_S_all 1.085
_refine_ls_R_factor_all 0.0746
_refine_ls_R_factor_gt 0.0596
_refine_ls_shift/su_max 0.000
_refine_ls_shift/su_mean 0.000
_refine_ls_structure_factor_coef Fsqd
_refine_ls_weighting_details 'calc w=1/[\s^2^(Fo^2^)+(0.0658P)^2^+3.9300P] where P=(Fo^2^+2Fc^2^)/3'
_refine_ls_weighting_scheme calc
_refine_ls_wR_factor_gt 0.1511
_refine_ls_wR_factor_ref 0.1601
_reflns_number_gt 4209
_reflns_number_total 5485
_reflns_threshold_expression >2sigma(I)
_cod_data_source_file cg060303qsup3.cif
_cod_data_source_block jh1a
_cod_depositor_comments
;
The following automatic conversions were performed:

'_symmetry_cell_setting' value 'Triclinic' changed to 'triclinic'
according to /home/saulius/struct/CIF-dictionaries/cif_core.dic
dictionary named 'cif_core.dic' version 2.4.2 from 2011-04-26.

Automatic conversion script
Id: cif_fix_values 1891 2012-01-12 08:04:46Z andrius 
;
_cod_original_cell_volume 1602.4(6)
_cod_original_sg_symbol_H-M P-1
_cod_database_code 4508797

loop_
_symmetry_equiv_pos_as_xyz
'x, y, z'
'-x, -y, -z'

loop_
_atom_site_label
_atom_site_type_symbol
_atom_site_fract_x
_atom_site_fract_y
_atom_site_fract_z
_atom_site_U_iso_or_equiv
_atom_site_adp_type
_atom_site_occupancy
_atom_site_symmetry_multiplicity
_atom_site_calc_flag
_atom_site_refinement_flags
K1 K 1.0000 0.5000 0.0000 0.0356(6) Uani 1 2 d S
Mo1 Mo 0.42101(7) 0.40245(5) 0.05849(5) 0.01965(19) Uani 1 1 d .
Mo2 Mo 0.75889(8) 0.30452(5) 0.11359(5) 0.0257(2) Uani 1 1 d .
Mo3 Mo 0.45414(8) 0.44029(5) -0.18598(5) 0.0238(2) Uani 1 1 d .
Mo4 Mo 0.78862(7) 0.34576(5) -0.13195(5) 0.0237(2) Uani 1 1 d .
Cu1 Cu 1.10381(15) 0.21035(12) -0.36667(11) 0.0618(4) Uani 1 1 d .
Cu2 Cu 1.4130(3) -0.02245(19) 0.3319(2) 0.0491(6) Uani 0.50 1 d P
O1 O 0.5411(6) 0.3428(4) -0.0881(4) 0.0237(11) Uani 1 1 d .
O2 O 0.2571(6) 0.3800(4) 0.0755(4) 0.0284(12) Uani 1 1 d .
O3 O 0.3459(6) 0.5182(4) 0.1725(4) 0.0233(11) Uani 1 1 d .
O4 O 0.5258(6) 0.3000(4) 0.1183(4) 0.0275(12) Uani 1 1 d .
O5 O 0.6325(6) 0.4549(3) 0.0256(4) 0.0205(11) Uani 1 1 d .
O6 O 0.9164(7) 0.3395(4) 0.0923(5) 0.0355(14) Uani 1 1 d .
O7 O 0.8073(6) 0.2459(4) -0.0288(4) 0.0308(13) Uani 1 1 d .
O8 O 0.6115(6) 0.4170(4) 0.2257(4) 0.0291(12) Uani 1 1 d .
O9 O 0.7948(7) 0.1918(4) 0.1804(5) 0.0379(14) Uani 1 1 d .
O10 O 0.2887(6) 0.4136(4) -0.1553(5) 0.0308(13) Uani 1 1 d .
O11 O 0.5693(7) 0.3678(5) -0.3044(5) 0.0380(14) Uani 1 1 d .
O12 O 0.9374(6) 0.3858(4) -0.1430(4) 0.0304(13) Uani 1 1 d .
O13 O 0.8507(6) 0.2611(4) -0.2443(5) 0.0358(14) Uani 1 1 d .
N1 N 1.1796(9) 0.1448(6) -0.2560(7) 0.048(2) Uani 1 1 d U
N2 N 1.3551(10) 0.0043(6) 0.2143(8) 0.057(2) Uani 1 1 d U
C1 C 1.2537(12) 0.1929(8) -0.2170(10) 0.055(3) Uani 1 1 d U
H1 H 1.2875 0.2435 -0.2553 0.055 Uiso 1 1 calc R
C2 C 1.2806(12) 0.1698(8) -0.1241(9) 0.053(3) Uani 1 1 d U
H2 H 1.3249 0.2083 -0.0991 0.053 Uiso 1 1 calc R
C3 C 1.2411(11) 0.0875(7) -0.0660(8) 0.044(2) Uani 1 1 d U
C4 C 1.1688(12) 0.0385(7) -0.1120(8) 0.050(3) Uani 1 1 d U
H4 H 1.1387 -0.0156 -0.0784 0.050 Uiso 1 1 calc R
C5 C 1.1415(12) 0.0675(8) -0.2032(9) 0.055(3) Uani 1 1 d U
H5 H 1.0948 0.0318 -0.2293 0.055 Uiso 1 1 calc R
C6 C 1.3690(14) 0.0907(8) 0.1668(9) 0.061(3) Uani 1 1 d U
H6 H 1.4049 0.1334 0.1949 0.061 Uiso 1 1 calc R
C7 C 1.3322(14) 0.1203(8) 0.0767(9) 0.058(3) Uani 1 1 d U
H7 H 1.3457 0.1809 0.0463 0.058 Uiso 1 1 calc R
C8 C 1.2755(11) 0.0602(7) 0.0314(8) 0.045(2) Uani 1 1 d U
C9 C 1.2620(13) -0.0310(8) 0.0826(10) 0.061(3) Uani 1 1 d U
H9 H 1.2293 -0.0763 0.0549 0.061 Uiso 1 1 calc R
C10 C 1.2956(13) -0.0538(9) 0.1712(10) 0.063(3) Uani 1 1 d U
H10 H 1.2778 -0.1118 0.2051 0.063 Uiso 1 1 calc R
N3 N 1.1507(8) 0.3580(6) -0.4193(6) 0.068(2) Uani 1 1 d GDU
C11 C 1.1972(9) 0.4185(7) -0.3689(7) 0.075(3) Uani 1 1 d GDU
H11 H 1.1900 0.4098 -0.2991 0.075 Uiso 1 1 calc R
C12 C 1.2542(11) 0.4920(7) -0.4213(9) 0.102(4) Uani 1 1 d GDU
H12 H 1.2857 0.5330 -0.3871 0.102 Uiso 1 1 calc R
C13 C 1.2648(11) 0.5049(7) -0.5241(8) 0.126(5) Uani 1 1 d GDU
H13 H 1.3035 0.5547 -0.5596 0.126 Uiso 1 1 calc R
C14 C 1.2184(10) 0.4443(7) -0.5745(6) 0.092(4) Uani 1 1 d GDU
H14 H 1.2256 0.4531 -0.6442 0.092 Uiso 1 1 calc R
C15 C 1.1613(9) 0.3709(7) -0.5221(6) 0.082(3) Uani 1 1 d GDU
N4 N 1.0696(10) 0.2280(8) -0.5094(7) 0.085(3) Uani 1 1 d GDU
C16 C 1.1147(10) 0.3086(8) -0.5667(8) 0.096(4) Uani 1 1 d GDU
C17 C 1.0963(15) 0.3294(10) -0.6658(10) 0.109(4) Uani 1 1 d GDU
H17 H 1.1240 0.3817 -0.7052 0.109 Uiso 1 1 calc R
C18 C 1.038(2) 0.2701(16) -0.6975(17) 0.128(5) Uani 1 1 d DU
H18 H 1.0275 0.2839 -0.7628 0.128 Uiso 1 1 calc R
C19 C 0.9876(14) 0.1891(10) -0.6504(10) 0.097(4) Uani 1 1 d GDU
H19 H 0.9462 0.1526 -0.6810 0.097 Uiso 1 1 calc R
C20 C 1.0060(11) 0.1682(8) -0.5513(8) 0.132(5) Uani 1 1 d GDU
H20 H 0.9765 0.1156 -0.5139 0.132 Uiso 1 1 calc R
N5 N 1.4368(11) -0.0991(6) 0.4536(7) 0.046(2) Uani 0.50 1 d PU
C26 C 1.4368(11) -0.0991(6) 0.4536(7) 0.046(2) Uani 0.50 1 d PU
C21 C 1.4863(10) -0.0522(7) 0.5155(7) 0.042(2) Uani 1 1 d U
C22 C 1.5085(10) -0.0900(7) 0.6064(7) 0.051(2) Uani 0.50 1 d PU
N6 N 1.5085(10) -0.0900(7) 0.6064(7) 0.051(2) Uani 0.50 1 d PU
C23 C 1.4837(13) -0.1849(9) 0.6353(9) 0.060(3) Uani 1 1 d U
C24 C 1.4334(12) -0.2372(7) 0.5754(8) 0.051(3) Uani 1 1 d U
C25 C 1.4131(13) -0.1940(7) 0.4830(8) 0.055(3) Uani 1 1 d .

loop_
_atom_site_aniso_label
_atom_site_aniso_U_11
_atom_site_aniso_U_22
_atom_site_aniso_U_33
_atom_site_aniso_U_23
_atom_site_aniso_U_13
_atom_site_aniso_U_12
K1 0.0287(14) 0.0376(14) 0.0468(16) 0.0020(11) -0.0121(12) -0.0202(11)
Mo1 0.0202(4) 0.0191(3) 0.0232(4) 0.0025(2) -0.0067(3) -0.0122(2)
Mo2 0.0281(4) 0.0233(4) 0.0319(4) 0.0064(3) -0.0151(3) -0.0124(3)
Mo3 0.0259(4) 0.0259(4) 0.0236(4) -0.0013(2) -0.0093(3) -0.0129(3)
Mo4 0.0186(4) 0.0249(4) 0.0247(4) -0.0035(2) -0.0041(3) -0.0073(3)
Cu1 0.0421(8) 0.0954(10) 0.0442(8) -0.0298(7) -0.0050(6) -0.0269(7)
Cu2 0.0454(15) 0.0441(13) 0.0465(14) 0.0050(10) -0.0069(11) -0.0122(10)
O1 0.022(3) 0.021(3) 0.030(3) 0.001(2) -0.007(2) -0.013(2)
O2 0.023(3) 0.028(3) 0.036(3) 0.002(2) -0.008(2) -0.015(2)
O3 0.025(3) 0.022(3) 0.023(3) 0.0035(19) -0.006(2) -0.012(2)
O4 0.033(3) 0.031(3) 0.026(3) 0.007(2) -0.011(2) -0.019(2)
O5 0.021(3) 0.019(2) 0.023(3) -0.0003(19) -0.009(2) -0.0071(19)
O6 0.037(4) 0.036(3) 0.044(4) 0.004(2) -0.020(3) -0.018(3)
O7 0.030(3) 0.025(3) 0.035(3) -0.002(2) -0.011(3) -0.007(2)
O8 0.034(3) 0.037(3) 0.023(3) 0.006(2) -0.013(2) -0.018(2)
O9 0.038(4) 0.038(3) 0.048(4) 0.017(3) -0.025(3) -0.017(3)
O10 0.029(3) 0.032(3) 0.040(3) 0.002(2) -0.014(3) -0.017(2)
O11 0.037(4) 0.045(3) 0.032(3) -0.005(2) -0.011(3) -0.015(3)
O12 0.021(3) 0.030(3) 0.034(3) -0.003(2) -0.005(2) -0.007(2)
O13 0.023(3) 0.043(3) 0.037(3) -0.012(2) -0.008(3) -0.007(2)
N1 0.033(4) 0.041(4) 0.059(5) -0.023(3) -0.007(4) -0.008(3)
N2 0.055(5) 0.029(4) 0.074(6) 0.003(3) -0.011(4) -0.013(3)
C1 0.048(6) 0.044(5) 0.084(7) 0.010(4) -0.036(5) -0.017(4)
C2 0.055(6) 0.042(5) 0.084(7) 0.018(4) -0.041(5) -0.028(4)
C3 0.038(5) 0.025(4) 0.068(6) -0.003(4) -0.018(4) -0.010(3)
C4 0.056(6) 0.037(5) 0.057(6) -0.009(4) -0.006(5) -0.028(4)
C5 0.061(6) 0.051(5) 0.055(6) -0.020(4) -0.006(5) -0.035(5)
C6 0.084(7) 0.041(5) 0.065(6) 0.003(4) -0.028(5) -0.028(5)
C7 0.080(7) 0.036(5) 0.064(6) -0.005(4) -0.018(5) -0.033(5)
C8 0.038(5) 0.025(4) 0.066(6) -0.003(4) -0.011(4) -0.011(3)
C9 0.061(6) 0.042(5) 0.094(7) 0.019(5) -0.028(5) -0.036(4)
C10 0.062(6) 0.045(5) 0.088(7) 0.022(5) -0.029(5) -0.025(5)
N3 0.050(5) 0.098(6) 0.033(4) 0.026(4) -0.014(4) -0.005(4)
C11 0.060(7) 0.081(7) 0.080(7) 0.026(5) -0.027(5) -0.021(5)
C12 0.089(8) 0.082(7) 0.108(7) 0.031(6) -0.014(6) -0.021(6)
C13 0.118(10) 0.110(9) 0.116(8) 0.041(7) -0.015(7) -0.030(7)
C14 0.072(7) 0.094(7) 0.051(6) 0.036(5) -0.002(5) 0.017(5)
C15 0.065(7) 0.099(7) 0.050(5) 0.019(5) -0.020(5) 0.006(5)
N4 0.038(5) 0.117(7) 0.085(6) -0.030(5) -0.016(5) -0.012(5)
C16 0.058(7) 0.113(8) 0.080(7) -0.002(6) -0.020(6) 0.007(5)
C17 0.099(9) 0.122(8) 0.095(7) -0.005(6) -0.043(7) -0.018(6)
C18 0.109(10) 0.136(9) 0.127(9) -0.018(7) -0.044(7) -0.026(7)
C19 0.066(7) 0.117(8) 0.086(7) -0.023(6) -0.033(6) 0.000(6)
C20 0.122(10) 0.166(10) 0.119(8) -0.019(7) -0.060(8) -0.044(7)
N5 0.055(5) 0.036(4) 0.036(4) 0.000(3) -0.004(4) -0.014(3)
C26 0.055(5) 0.036(4) 0.036(4) 0.000(3) -0.004(4) -0.014(3)
C21 0.035(5) 0.035(4) 0.039(5) 0.001(3) 0.005(4) -0.011(4)
C22 0.040(4) 0.054(4) 0.049(5) 0.010(4) -0.006(4) -0.016(3)
N6 0.040(4) 0.054(4) 0.049(5) 0.010(4) -0.006(4) -0.016(3)
C23 0.047(6) 0.064(6) 0.057(6) 0.023(5) -0.009(5) -0.016(4)
C24 0.042(5) 0.039(5) 0.054(6) 0.011(4) -0.005(4) -0.007(4)
C25 0.061(7) 0.035(5) 0.047(6) -0.002(4) 0.009(5) -0.019(4)

loop_
_atom_type_symbol
_atom_type_description
_atom_type_scat_dispersion_real
_atom_type_scat_dispersion_imag
_atom_type_scat_source
C C 0.0033 0.0016 'International Tables Vol C Tables 4.2.6.8 and 6.1.1.4'
H H 0.0000 0.0000 'International Tables Vol C Tables 4.2.6.8 and 6.1.1.4'
N N 0.0061 0.0033 'International Tables Vol C Tables 4.2.6.8 and 6.1.1.4'
O O 0.0106 0.0060 'International Tables Vol C Tables 4.2.6.8 and 6.1.1.4'
Cu Cu 0.3201 1.2651 'International Tables Vol C Tables 4.2.6.8 and 6.1.1.4'
Mo Mo -1.6832 0.6857 'International Tables Vol C Tables 4.2.6.8 and 6.1.1.4'
K K 0.2009 0.2494 'International Tables Vol C Tables 4.2.6.8 and 6.1.1.4'

loop_
_geom_angle_atom_site_label_1
_geom_angle_atom_site_label_2
_geom_angle_atom_site_label_3
_geom_angle
_geom_angle_site_symmetry_1
_geom_angle_site_symmetry_3
O6 K1 O6 180.0 2_765 .
O6 K1 O10 70.54(17) 2_765 1_655
O6 K1 O10 109.46(17) . 1_655
O6 K1 O10 109.46(17) 2_765 2_665
O6 K1 O10 70.54(17) . 2_665
O10 K1 O10 180.0(2) 1_655 2_665
O6 K1 O12 69.44(16) 2_765 2_765
O6 K1 O12 110.56(16) . 2_765
O10 K1 O12 100.33(16) 1_655 2_765
O10 K1 O12 79.67(16) 2_665 2_765
O6 K1 O12 110.56(16) 2_765 .
O6 K1 O12 69.44(16) . .
O10 K1 O12 79.67(16) 1_655 .
O10 K1 O12 100.33(16) 2_665 .
O12 K1 O12 180.00(15) 2_765 .
O6 K1 O2 102.15(16) 2_765 1_655
O6 K1 O2 77.85(16) . 1_655
O10 K1 O2 63.75(16) 1_655 1_655
O10 K1 O2 116.25(16) 2_665 1_655
O12 K1 O2 61.83(14) 2_765 1_655
O12 K1 O2 118.17(14) . 1_655
O6 K1 O2 77.85(16) 2_765 2_665
O6 K1 O2 102.15(16) . 2_665
O10 K1 O2 116.25(16) 1_655 2_665
O10 K1 O2 63.75(16) 2_665 2_665
O12 K1 O2 118.17(14) 2_765 2_665
O12 K1 O2 61.83(14) . 2_665
O2 K1 O2 180.0 1_655 2_665
O6 K1 Mo2 17.75(13) 2_765 2_765
O6 K1 Mo2 162.25(13) . 2_765
O10 K1 Mo2 60.99(11) 1_655 2_765
O10 K1 Mo2 119.01(11) 2_665 2_765
O12 K1 Mo2 60.20(11) 2_765 2_765
O12 K1 Mo2 119.80(11) . 2_765
O2 K1 Mo2 84.41(10) 1_655 2_765
O2 K1 Mo2 95.59(10) 2_665 2_765
O6 K1 Mo2 162.25(13) 2_765 .
O6 K1 Mo2 17.75(13) . .
O10 K1 Mo2 119.01(11) 1_655 .
O10 K1 Mo2 60.99(11) 2_665 .
O12 K1 Mo2 119.80(11) 2_765 .
O12 K1 Mo2 60.20(11) . .
O2 K1 Mo2 95.59(10) 1_655 .
O2 K1 Mo2 84.41(10) 2_665 .
Mo2 K1 Mo2 180.0 2_765 .
O2 Mo1 O4 106.0(3) . .
O2 Mo1 O1 100.9(2) . .
O4 Mo1 O1 97.2(2) . .
O2 Mo1 O3 100.7(2) . .
O4 Mo1 O3 96.7(2) . .
O1 Mo1 O3 149.9(2) . .
O2 Mo1 O5 96.0(2) . 2_665
O4 Mo1 O5 158.0(2) . 2_665
O1 Mo1 O5 78.52(19) . 2_665
O3 Mo1 O5 78.61(19) . 2_665
O2 Mo1 O5 172.3(2) . .
O4 Mo1 O5 81.6(2) . .
O1 Mo1 O5 78.54(19) . .
O3 Mo1 O5 77.21(19) . .
O5 Mo1 O5 76.3(2) 2_665 .
O9 Mo2 O6 103.7(3) . .
O9 Mo2 O7 103.0(3) . .
O6 Mo2 O7 98.8(3) . .
O9 Mo2 O8 102.8(3) . .
O6 Mo2 O8 98.4(3) . .
O7 Mo2 O8 144.4(2) . .
O9 Mo2 O4 92.2(2) . .
O6 Mo2 O4 164.1(2) . .
O7 Mo2 O4 77.5(2) . .
O8 Mo2 O4 77.4(2) . .
O9 Mo2 O5 161.5(2) . .
O6 Mo2 O5 94.8(2) . .
O7 Mo2 O5 73.91(19) . .
O8 Mo2 O5 73.80(19) . .
O4 Mo2 O5 69.29(17) . .
O9 Mo2 K1 131.9(2) . .
O6 Mo2 K1 28.22(19) . .
O7 Mo2 K1 90.95(17) . .
O8 Mo2 K1 89.77(16) . .
O4 Mo2 K1 135.84(13) . .
O5 Mo2 K1 66.56(12) . .
O11 Mo3 O10 104.4(3) . .
O11 Mo3 O8 102.1(3) . 2_665
O10 Mo3 O8 100.7(3) . 2_665
O11 Mo3 O1 100.3(3) . .
O10 Mo3 O1 97.2(2) . .
O8 Mo3 O1 146.7(2) 2_665 .
O11 Mo3 O3 90.6(2) . 2_665
O10 Mo3 O3 162.9(2) . 2_665
O8 Mo3 O3 83.9(2) 2_665 2_665
O1 Mo3 O3 71.55(19) . 2_665
O11 Mo3 O5 161.9(2) . 2_665
O10 Mo3 O5 93.4(2) . 2_665
O8 Mo3 O5 77.6(2) 2_665 2_665
O1 Mo3 O5 73.47(18) . 2_665
O3 Mo3 O5 71.33(18) 2_665 2_665
O12 Mo4 O13 105.0(3) . .
O12 Mo4 O7 100.3(3) . .
O13 Mo4 O7 101.4(3) . .
O12 Mo4 O3 97.9(2) . 2_665
O13 Mo4 O3 100.2(3) . 2_665
O7 Mo4 O3 147.0(2) . 2_665
O12 Mo4 O5 92.8(2) . .
O13 Mo4 O5 162.0(2) . .
O7 Mo4 O5 77.8(2) . .
O3 Mo4 O5 73.95(19) 2_665 .
O12 Mo4 O1 162.6(2) . .
O13 Mo4 O1 90.2(2) . .
O7 Mo4 O1 84.6(2) . .
O3 Mo4 O1 70.57(19) 2_665 .
O5 Mo4 O1 71.74(18) . .
N1 Cu1 N4 160.4(3) . .
N1 Cu1 N3 115.3(3) . .
N4 Cu1 N3 76.2(4) . .
N1 Cu1 O13 89.4(3) . .
N4 Cu1 O13 102.0(3) . .
N3 Cu1 O13 109.1(2) . .
N2 Cu2 N5 154.4(4) . .
N2 Cu2 N6 121.1(4) . 2_856
N5 Cu2 N6 84.3(4) . 2_856
N2 Cu2 C22 121.1(4) . 2_856
N5 Cu2 C22 84.3(4) . 2_856
N6 Cu2 C22 0.0(6) 2_856 2_856
Mo1 O1 Mo3 109.8(2) . .
Mo1 O1 Mo4 109.4(2) . .
Mo3 O1 Mo4 104.1(2) . .
Mo1 O2 K1 129.3(3) . 1_455
Mo1 O3 Mo4 108.3(2) . 2_665
Mo1 O3 Mo3 110.9(2) . 2_665
Mo4 O3 Mo3 105.0(2) 2_665 2_665
Mo1 O4 Mo2 116.4(2) . .
Mo1 O5 Mo4 91.84(18) 2_665 .
Mo1 O5 Mo3 91.69(16) 2_665 2_665
Mo4 O5 Mo3 163.0(3) . 2_665
Mo1 O5 Mo1 103.7(2) 2_665 .
Mo4 O5 Mo1 97.51(17) . .
Mo3 O5 Mo1 97.83(18) 2_665 .
Mo1 O5 Mo2 163.6(3) 2_665 .
Mo4 O5 Mo2 85.93(15) . .
Mo3 O5 Mo2 86.01(16) 2_665 .
Mo1 O5 Mo2 92.72(16) . .
Mo2 O6 K1 134.0(3) . .
Mo4 O7 Mo2 116.9(3) . .
Mo3 O8 Mo2 116.8(3) 2_665 .
Mo3 O10 K1 133.8(3) . 1_455
Mo4 O12 K1 133.5(3) . .
Mo4 O13 Cu1 121.4(3) . .
C5 N1 C1 117.0(10) . .
C5 N1 Cu1 123.6(7) . .
C1 N1 Cu1 118.4(7) . .
C6 N2 C10 115.7(11) . .
C6 N2 Cu2 116.7(8) . .
C10 N2 Cu2 127.6(8) . .
N1 C1 C2 123.3(11) . .
N1 C1 H1 118.3 . .
C2 C1 H1 118.3 . .
C1 C2 C3 120.7(10) . .
C1 C2 H2 119.6 . .
C3 C2 H2 119.6 . .
C2 C3 C4 113.2(10) . .
C2 C3 C8 120.5(9) . .
C4 C3 C8 126.3(9) . .
C5 C4 C3 123.1(9) . .
C5 C4 H4 118.4 . .
C3 C4 H4 118.4 . .
N1 C5 C4 122.5(9) . .
N1 C5 H5 118.8 . .
C4 C5 H5 118.8 . .
N2 C6 C7 123.2(10) . .
N2 C6 H6 118.4 . .
C7 C6 H6 118.4 . .
C8 C7 C6 121.2(10) . .
C8 C7 H7 119.4 . .
C6 C7 H7 119.4 . .
C7 C8 C9 114.8(11) . .
C7 C8 C3 122.2(9) . .
C9 C8 C3 122.9(9) . .
C10 C9 C8 121.3(10) . .
C10 C9 H9 119.4 . .
C8 C9 H9 119.4 . .
C9 C10 N2 123.7(10) . .
C9 C10 H10 118.2 . .
N2 C10 H10 118.2 . .
C15 N3 C11 120.0 . .
C15 N3 Cu1 111.7(4) . .
C11 N3 Cu1 126.9(4) . .
N3 C11 C12 120.0 . .
N3 C11 H11 120.0 . .
C12 C11 H11 120.0 . .
C11 C12 C13 120.0 . .
C11 C12 H12 120.0 . .
C13 C12 H12 120.0 . .
C14 C13 C12 120.0 . .
C14 C13 H13 120.0 . .
C12 C13 H13 120.0 . .
C13 C14 C15 120.0 . .
C13 C14 H14 120.0 . .
C15 C14 H14 120.0 . .
C16 C15 N3 116.8(8) . .
C16 C15 C14 123.2(8) . .
N3 C15 C14 120.0 . .
C16 N4 C20 120.0 . .
C16 N4 Cu1 114.3(6) . .
C20 N4 Cu1 125.7(6) . .
C15 C16 C17 120.4(9) . .
C15 C16 N4 119.4(9) . .
C17 C16 N4 120.0 . .
C18 C17 C16 115.3(12) . .
C18 C17 H17 122.4 . .
C16 C17 H17 122.4 . .
C17 C18 C19 131(2) . .
C17 C18 H18 114.4 . .
C19 C18 H18 114.4 . .
C18 C19 C20 113.5(11) . .
C18 C19 H19 123.3 . .
C20 C19 H19 123.3 . .
C19 C20 N4 120.0 . .
C19 C20 H20 120.0 . .
N4 C20 H20 120.0 . .
C21 N5 C25 117.9(9) . .
C21 N5 Cu2 113.7(6) . .
C25 N5 Cu2 128.3(8) . .
C22 C21 N5 124.5(9) . .
C22 C21 C21 116.6(11) . 2_856
N5 C21 C21 118.9(11) . 2_856
C21 C22 C23 117.0(10) . .
C21 C22 Cu2 106.5(7) . 2_856
C23 C22 Cu2 136.5(8) . 2_856
C22 C23 C24 121.3(10) . .
C25 C24 C23 118.6(9) . .
N5 C25 C24 120.5(10) . .

loop_
_geom_bond_atom_site_label_1
_geom_bond_atom_site_label_2
_geom_bond_distance
_geom_bond_site_symmetry_2
K1 O6 2.700(6) 2_765
K1 O6 2.700(6) .
K1 O10 2.799(6) 1_655
K1 O10 2.799(6) 2_665
K1 O12 2.875(6) 2_765
K1 O12 2.875(6) .
K1 O2 3.007(6) 1_655
K1 O2 3.007(6) 2_665
K1 Mo2 4.1056(13) 2_765
K1 Mo2 4.1056(13) .
Mo1 O2 1.721(5) .
Mo1 O4 1.766(5) .
Mo1 O1 1.962(5) .
Mo1 O3 1.981(5) .
Mo1 O5 2.183(5) 2_665
Mo1 O5 2.374(5) .
Mo2 O9 1.722(5) .
Mo2 O6 1.741(6) .
Mo2 O7 1.947(6) .
Mo2 O8 1.957(5) .
Mo2 O4 2.349(6) .
Mo2 O5 2.475(5) .
Mo3 O11 1.707(6) .
Mo3 O10 1.739(6) .
Mo3 O8 1.911(5) 2_665
Mo3 O1 2.019(5) .
Mo3 O3 2.337(5) 2_665
Mo3 O5 2.353(5) 2_665
Mo4 O12 1.725(6) .
Mo4 O13 1.726(5) .
Mo4 O7 1.909(6) .
Mo4 O3 2.032(5) 2_665
Mo4 O5 2.342(5) .
Mo4 O1 2.373(5) .
Cu1 N1 1.951(10) .
Cu1 N4 2.070(9) .
Cu1 N3 2.234(8) .
Cu1 O13 2.383(6) .
Cu2 N2 1.858(11) .
Cu2 N5 1.951(9) .
Cu2 N6 2.238(11) 2_856
Cu2 C22 2.238(11) 2_856
O2 K1 3.007(6) 1_455
O3 Mo4 2.032(5) 2_665
O3 Mo3 2.337(5) 2_665
O5 Mo1 2.183(5) 2_665
O5 Mo3 2.353(5) 2_665
O8 Mo3 1.911(5) 2_665
O10 K1 2.799(6) 1_455
N1 C5 1.334(13) .
N1 C1 1.376(13) .
N2 C6 1.333(13) .
N2 C10 1.385(15) .
C1 C2 1.378(15) .
C1 H1 0.9300 .
C2 C3 1.426(14) .
C2 H2 0.9300 .
C3 C4 1.426(13) .
C3 C8 1.478(15) .
C4 C5 1.370(16) .
C4 H4 0.9300 .
C5 H5 0.9300 .
C6 C7 1.398(16) .
C6 H6 0.9300 .
C7 C8 1.400(14) .
C7 H7 0.9300 .
C8 C9 1.410(13) .
C9 C10 1.353(17) .
C9 H9 0.9300 .
C10 H10 0.9300 .
N3 C15 1.371(5) .
N3 C11 1.371(5) .
C11 C12 1.371(5) .
C11 H11 0.9300 .
C12 C13 1.371(5) .
C12 H12 0.9300 .
C13 C14 1.371(5) .
C13 H13 0.9300 .
C14 C15 1.371(5) .
C14 H14 0.9300 .
C15 C16 1.341(13) .
N4 C16 1.424(8) .
N4 C20 1.424(8) .
C16 C17 1.424(8) .
C17 C18 1.31(2) .
C17 H17 0.9300 .
C18 C19 1.40(2) .
C18 H18 0.9300 .
C19 C20 1.424(8) .
C19 H19 0.9300 .
C20 H20 0.9300 .
N5 C21 1.378(13) .
N5 C25 1.397(12) .
C21 C22 1.374(14) .
C21 C21 1.538(17) 2_856
C22 C23 1.400(14) .
C22 Cu2 2.238(11) 2_856
C23 C24 1.410(16) .
C24 C25 1.408(15) .
